data_7063535
loop_
_publ_author_name
'Saito, Ryota'
'Naito, Yuki'
'Yoshikawa, Yutaka'
'Yasui, Hiroyuki'
'Kikkawa, Shoko'
'Ju, Huiyeong'
'Ohba, Rintaro'
'Miyamoto, Tae'
'Sano, Shogo'
'Maeda, Kazuya'
'Tamura, Mako'
'Azumaya, Isao'

_publ_section_title
;
 Synthesis, crystal structure, and insulin-mimetic activity of zinc(II)
 complexes with 4-alkyl- and 4,5-dialkyl-3-hydroxythiazole-2(3H)-thiones
 as a new class of hypoglycemic agent candidates
;
_journal_name_full 'New Journal of Chemistry'
_journal_paper_doi 10.1039/D4NJ04035J
_journal_year 2024
_chemical_formula_moiety 'C14 H16 N2 O2 S4 Zn'
_chemical_formula_sum 'C14 H16 N2 O2 S4 Zn'
_chemical_formula_weight 437.90
_chemical_name_systematic Bis[3-hydroxy-4,5,6,7-tetrahydrobenzo[d]thiazole-2(3H)-thionolato]zinc(II)
_space_group_crystal_system monoclinic
_space_group_IT_number 15
_space_group_name_Hall '-C 2yc'
_space_group_name_H-M_alt 'C 1 2/c 1'
_atom_sites_solution_hydrogens geom
_audit_block_doi 10.5517/ccdc.csd.cc2l01wk
_audit_creation_method SHELXL-2014/7
_audit_update_record
;
2024-09-11 deposited with the CCDC.	2024-11-12 downloaded from the CCDC.
;
_cell_angle_alpha 90
_cell_angle_beta 94.2060(10)
_cell_angle_gamma 90
_cell_formula_units_Z 4
_cell_length_a 11.9955(7)
_cell_length_b 10.9525(7)
_cell_length_c 12.7788(8)
_cell_measurement_reflns_used 2420
_cell_measurement_temperature 120(2)
_cell_measurement_theta_max 28.32
_cell_measurement_theta_min 2.92
_cell_volume 1674.37(18)
_computing_cell_refinement 'Bruker SAINT'
_computing_data_collection 'Bruker APEX2'
_computing_data_reduction 'Bruker SAINT'
_computing_molecular_graphics 'Bruker SHELXTL'
_computing_publication_material 'Bruker SHELXTL'
_computing_structure_refinement 'SHELXL-2014/7 (Sheldrick, 2014)'
_computing_structure_solution 'SHELXS-97 (Sheldrick 2008)'
_diffrn_ambient_temperature 120(2)
_diffrn_measured_fraction_theta_full 0.999
_diffrn_measured_fraction_theta_max 0.999
_diffrn_measurement_device_type 'Bruker APEX-II CCD'
_diffrn_measurement_method '\f and \w scans'
_diffrn_radiation_type MoK\a
_diffrn_radiation_wavelength 0.71073
_diffrn_reflns_av_R_equivalents 0.0281
_diffrn_reflns_av_unetI/netI 0.0316
_diffrn_reflns_Laue_measured_fraction_full 0.999
_diffrn_reflns_Laue_measured_fraction_max 0.999
_diffrn_reflns_limit_h_max 14
_diffrn_reflns_limit_h_min -9
_diffrn_reflns_limit_k_max 13
_diffrn_reflns_limit_k_min -13
_diffrn_reflns_limit_l_max 15
_diffrn_reflns_limit_l_min -13
_diffrn_reflns_number 4733
_diffrn_reflns_point_group_measured_fraction_full 0.999
_diffrn_reflns_point_group_measured_fraction_max 0.999
_diffrn_reflns_theta_full 25.242
_diffrn_reflns_theta_max 25.994
_diffrn_reflns_theta_min 2.521
_exptl_absorpt_coefficient_mu 1.974
_exptl_absorpt_correction_T_max 0.7457
_exptl_absorpt_correction_T_min 0.6427
_exptl_absorpt_correction_type multi-scan
_exptl_crystal_colour 'pale green'
_exptl_crystal_density_diffrn 1.737
_exptl_crystal_description BLOCK
_exptl_crystal_F_000 896
_exptl_crystal_recrystallization_method 'Re-crystallisation from solvent: dichloromethane/n-hexane'
_exptl_crystal_size_max 0.292
_exptl_crystal_size_mid 0.179
_exptl_crystal_size_min 0.050
_refine_diff_density_max 0.320
_refine_diff_density_min -0.218
_refine_diff_density_rms 0.060
_refine_ls_extinction_method none
_refine_ls_goodness_of_fit_ref 1.033
_refine_ls_hydrogen_treatment constr
_refine_ls_matrix_type full
_refine_ls_number_parameters 105
_refine_ls_number_reflns 1642
_refine_ls_number_restraints 0
_refine_ls_restrained_S_all 1.033
_refine_ls_R_factor_all 0.0262
_refine_ls_R_factor_gt 0.0232
_refine_ls_shift/su_max 0.001
_refine_ls_shift/su_mean 0.000
_refine_ls_structure_factor_coef Fsqd
_refine_ls_weighting_details 'w=1/[\s^2^(Fo^2^)+(0.0279P)^2^+1.2941P] where P=(Fo^2^+2Fc^2^)/3'
_refine_ls_weighting_scheme calc
_refine_ls_wR_factor_gt 0.0568
_refine_ls_wR_factor_ref 0.0600
_reflns_Friedel_coverage 0.000
_reflns_number_gt 1498
_reflns_number_total 1642
_reflns_threshold_expression 'I > 2\s(I)'
_cod_data_source_file d4nj04035j2.cif
_cod_data_source_block C2_c
_cod_original_sg_symbol_H-M 'C 2/c'
_cod_database_code 7063535
_shelx_shelxl_version_number 2014/7
_shelx_space_group_comment
; 
The symmetry employed for this shelxl refinement is uniquely defined 
by the following loop, which should always be used as a source of 
symmetry information in preference to the above space-group names. 
They are only intended as comments. 
;
_shelx_estimated_absorpt_t_min 0.596
_shelx_estimated_absorpt_t_max 0.908

loop_
_space_group_symop_operation_xyz
'x, y, z'
'-x, y, -z+1/2'
'x+1/2, y+1/2, z'
'-x+1/2, y+1/2, -z+1/2'
'-x, -y, -z'
'x, -y, z-1/2'
'-x+1/2, -y+1/2, -z'
'x+1/2, -y+1/2, z-1/2'

loop_
_atom_site_label
_atom_site_type_symbol
_atom_site_fract_x
_atom_site_fract_y
_atom_site_fract_z
_atom_site_U_iso_or_equiv
_atom_site_adp_type
_atom_site_occupancy
_atom_site_site_symmetry_order
_atom_site_calc_flag
_atom_site_refinement_flags_posn
_atom_site_refinement_flags_adp
_atom_site_refinement_flags_occupancy
_atom_site_disorder_assembly
_atom_site_disorder_group
Zn1 Zn 0.5000 0.77472(3) 0.7500 0.01414(11) Uani 1 2 d S T P . .
S1 S 0.54995(4) 0.88212(4) 0.60446(4) 0.01606(13) Uani 1 1 d . . . . .
S2 S 0.46327(4) 0.78913(5) 0.38693(4) 0.01802(13) Uani 1 1 d . . . . .
O1 O 0.40986(12) 0.66177(13) 0.65724(10) 0.0207(3) Uani 1 1 d . . . . .
N1 N 0.41753(13) 0.68895(15) 0.55539(12) 0.0144(3) Uani 1 1 d . . . . .
C1 C 0.47521(16) 0.78385(17) 0.52226(15) 0.0142(4) Uani 1 1 d . . . . .
C2 C 0.38195(16) 0.65741(18) 0.38006(15) 0.0159(4) Uani 1 1 d . . . . .
C3 C 0.36585(15) 0.61534(17) 0.47638(15) 0.0156(4) Uani 1 1 d . . . . .
C4 C 0.30399(18) 0.50203(19) 0.50109(15) 0.0215(4) Uani 1 1 d . . . . .
H4A H 0.2315 0.5235 0.5285 0.026 Uiso 1 1 calc R U . . .
H4B H 0.3479 0.4542 0.5554 0.026 Uiso 1 1 calc R U . . .
C5 C 0.28443(17) 0.42622(19) 0.40078(16) 0.0205(4) Uani 1 1 d . . . . .
H5A H 0.3547 0.3844 0.3860 0.025 Uiso 1 1 calc R U . . .
H5B H 0.2275 0.3629 0.4114 0.025 Uiso 1 1 calc R U . . .
C6 C 0.24516(16) 0.50577(19) 0.30673(15) 0.0195(4) Uani 1 1 d . . . . .
H6A H 0.1762 0.5497 0.3225 0.023 Uiso 1 1 calc R U . . .
H6B H 0.2270 0.4529 0.2450 0.023 Uiso 1 1 calc R U . . .
C7 C 0.33468(17) 0.59877(19) 0.28053(15) 0.0193(4) Uani 1 1 d . . . . .
H7A H 0.3949 0.5572 0.2453 0.023 Uiso 1 1 calc R U . . .
H7B H 0.3012 0.6618 0.2324 0.023 Uiso 1 1 calc R U . . .

loop_
_atom_site_aniso_label
_atom_site_aniso_U_11
_atom_site_aniso_U_22
_atom_site_aniso_U_33
_atom_site_aniso_U_23
_atom_site_aniso_U_13
_atom_site_aniso_U_12
Zn1 0.01877(19) 0.01452(18) 0.00881(17) 0.000 -0.00117(12) 0.000
S1 0.0214(3) 0.0147(3) 0.0119(2) -0.00083(18) -0.00025(18) -0.00516(18)
S2 0.0276(3) 0.0171(3) 0.0093(2) 0.00115(19) 0.00112(19) -0.00513(19)
O1 0.0320(8) 0.0233(8) 0.0066(7) 0.0028(6) 0.0002(5) -0.0104(6)
N1 0.0174(8) 0.0165(9) 0.0091(8) 0.0010(6) -0.0008(6) -0.0022(6)
C1 0.0166(10) 0.0150(10) 0.0108(10) 0.0010(7) -0.0003(7) 0.0005(7)
C2 0.0176(10) 0.0151(10) 0.0147(10) -0.0004(8) -0.0011(7) -0.0002(8)
C3 0.0166(10) 0.0165(10) 0.0134(10) -0.0021(8) -0.0004(7) -0.0011(8)
C4 0.0281(11) 0.0214(11) 0.0145(10) -0.0001(8) -0.0010(8) -0.0108(9)
C5 0.0238(11) 0.0178(10) 0.0194(11) -0.0031(8) -0.0014(8) -0.0041(8)
C6 0.0185(10) 0.0236(11) 0.0158(10) -0.0037(9) -0.0030(7) -0.0009(8)
C7 0.0244(11) 0.0219(11) 0.0110(10) -0.0018(8) -0.0020(8) -0.0025(8)

loop_
_atom_type_symbol
_atom_type_description
_atom_type_scat_dispersion_real
_atom_type_scat_dispersion_imag
_atom_type_scat_source
C C 0.0033 0.0016 'International Tables Vol C Tables 4.2.6.8 and 6.1.1.4'
H H 0.0000 0.0000 'International Tables Vol C Tables 4.2.6.8 and 6.1.1.4'
N N 0.0061 0.0033 'International Tables Vol C Tables 4.2.6.8 and 6.1.1.4'
O O 0.0106 0.0060 'International Tables Vol C Tables 4.2.6.8 and 6.1.1.4'
S S 0.1246 0.1234 'International Tables Vol C Tables 4.2.6.8 and 6.1.1.4'
Zn Zn 0.2839 1.4301 'International Tables Vol C Tables 4.2.6.8 and 6.1.1.4'

loop_
_geom_angle_atom_site_label_1
_geom_angle_atom_site_label_2
_geom_angle_atom_site_label_3
_geom_angle
_geom_angle_site_symmetry_1
_geom_angle_site_symmetry_3
_geom_angle_publ_flag
O1 Zn1 O1 102.62(9) 2_656 . ?
O1 Zn1 S1 89.92(4) 2_656 2_656 ?
O1 Zn1 S1 129.51(4) . 2_656 ?
O1 Zn1 S1 129.51(4) 2_656 . ?
O1 Zn1 S1 89.92(4) . . ?
S1 Zn1 S1 118.96(3) 2_656 . ?
C1 S1 Zn1 91.07(7) . . ?
C1 S2 C2 91.59(9) . . ?
N1 O1 Zn1 111.60(11) . . ?
C1 N1 O1 123.59(16) . . ?
C1 N1 C3 115.59(16) . . ?
O1 N1 C3 120.81(15) . . ?
N1 C1 S1 123.75(15) . . ?
N1 C1 S2 109.70(14) . . ?
S1 C1 S2 126.54(11) . . ?
C3 C2 C7 124.09(18) . . ?
C3 C2 S2 110.88(15) . . ?
C7 C2 S2 125.03(15) . . ?
C2 C3 N1 112.20(17) . . ?
C2 C3 C4 125.98(18) . . ?
N1 C3 C4 121.80(17) . . ?
C3 C4 C5 108.79(16) . . ?
C3 C4 H4A 109.9 . . ?
C5 C4 H4A 109.9 . . ?
C3 C4 H4B 109.9 . . ?
C5 C4 H4B 109.9 . . ?
H4A C4 H4B 108.3 . . ?
C6 C5 C4 111.60(17) . . ?
C6 C5 H5A 109.3 . . ?
C4 C5 H5A 109.3 . . ?
C6 C5 H5B 109.3 . . ?
C4 C5 H5B 109.3 . . ?
H5A C5 H5B 108.0 . . ?
C5 C6 C7 111.66(16) . . ?
C5 C6 H6A 109.3 . . ?
C7 C6 H6A 109.3 . . ?
C5 C6 H6B 109.3 . . ?
C7 C6 H6B 109.3 . . ?
H6A C6 H6B 107.9 . . ?
C2 C7 C6 109.06(16) . . ?
C2 C7 H7A 109.9 . . ?
C6 C7 H7A 109.9 . . ?
C2 C7 H7B 109.9 . . ?
C6 C7 H7B 109.9 . . ?
H7A C7 H7B 108.3 . . ?

loop_
_geom_bond_atom_site_label_1
_geom_bond_atom_site_label_2
_geom_bond_distance
_geom_bond_site_symmetry_2
_geom_bond_publ_flag
Zn1 O1 1.9790(14) 2_656 ?
Zn1 O1 1.9790(14) . ?
Zn1 S1 2.3163(5) 2_656 ?
Zn1 S1 2.3163(5) . ?
S1 C1 1.711(2) . ?
S2 C1 1.7257(19) . ?
S2 C2 1.740(2) . ?
O1 N1 1.345(2) . ?
N1 C1 1.335(2) . ?
N1 C3 1.401(2) . ?
C2 C3 1.341(3) . ?
C2 C7 1.499(3) . ?
C3 C4 1.492(3) . ?
C4 C5 1.531(3) . ?
C4 H4A 0.9900 . ?
C4 H4B 0.9900 . ?
C5 C6 1.531(3) . ?
C5 H5A 0.9900 . ?
C5 H5B 0.9900 . ?
C6 C7 1.535(3) . ?
C6 H6A 0.9900 . ?
C6 H6B 0.9900 . ?
C7 H7A 0.9900 . ?
C7 H7B 0.9900 . ?
